data_7114131
loop_
_publ_author_name
'Dorta, Reto'
'Rozenberg, Haim'
'Milstein, David'

_publ_section_title
;
 The first fully characterized neutral and cationic rhodium(i)-complexes
 containing DMSO as the only dative ligand; S-, O- and bridging
 S,O-bidentate binding modes
;
_journal_issue 7
_journal_name_full 'Chemical Communications'
_journal_page_first 710
_journal_paper_doi 10.1039/b200321j
_journal_year 2002
_chemical_formula_sum 'C12 H24 B F4 O2 Rh S2'
_chemical_formula_weight 454.15
_chemical_name_systematic
; 
? 
;
_space_group_IT_number 29
_symmetry_cell_setting orthorhombic
_symmetry_space_group_name_Hall 'P 2c -2ac'
_symmetry_space_group_name_H-M 'P c a 21'
_atom_sites_solution_hydrogens geom
_atom_sites_solution_primary direct
_atom_sites_solution_secondary difmap
_audit_creation_method SHELXL-97
_cell_angle_alpha 90.00
_cell_angle_beta 90.00
_cell_angle_gamma 90.00
_cell_formula_units_Z 8
_cell_length_a 12.317(3)
_cell_length_b 24.171(5)
_cell_length_c 11.808(2)
_cell_measurement_temperature 120(2)
_cell_measurement_theta_max 28.28
_cell_measurement_theta_min 2.92
_cell_volume 3515.4(13)
_computing_structure_refinement 'SHELXL-97 (Sheldrick, 1997)'
_computing_structure_solution 'SHELXS-97 (Sheldrick, 1990)'
_diffrn_ambient_temperature 120(2)
_diffrn_measured_fraction_theta_full 0.997
_diffrn_measured_fraction_theta_max 0.997
_diffrn_measurement_device_type CCD
_diffrn_radiation_monochromator graphite
_diffrn_radiation_source 'fine-focus sealed tube'
_diffrn_radiation_type MoK\a
_diffrn_radiation_wavelength 0.71073
_diffrn_reflns_av_R_equivalents 0.054
_diffrn_reflns_av_sigmaI/netI 0.0286
_diffrn_reflns_limit_h_max 16
_diffrn_reflns_limit_h_min 0
_diffrn_reflns_limit_k_max 32
_diffrn_reflns_limit_k_min 0
_diffrn_reflns_limit_l_max 15
_diffrn_reflns_limit_l_min 0
_diffrn_reflns_number 4561
_diffrn_reflns_theta_full 28.28
_diffrn_reflns_theta_max 28.28
_diffrn_reflns_theta_min 2.92
_exptl_absorpt_coefficient_mu 1.248
_exptl_absorpt_correction_type none
_exptl_crystal_colour yellow
_exptl_crystal_density_diffrn 1.716
_exptl_crystal_density_method 'not measured'
_exptl_crystal_description parallelogram
_exptl_crystal_F_000 1840
_exptl_crystal_size_max 0.5
_exptl_crystal_size_mid 0.1
_exptl_crystal_size_min 0.1
_refine_diff_density_max 0.603
_refine_diff_density_min -1.205
_refine_diff_density_rms 0.114
_refine_ls_abs_structure_details 'Flack H D (1983), Acta Cryst. A39, 876-881'
_refine_ls_abs_structure_Flack 0.09(3)
_refine_ls_extinction_method none
_refine_ls_goodness_of_fit_ref 1.035
_refine_ls_hydrogen_treatment mixed
_refine_ls_matrix_type full
_refine_ls_number_parameters 405
_refine_ls_number_reflns 4561
_refine_ls_number_restraints 1
_refine_ls_restrained_S_all 1.034
_refine_ls_R_factor_all 0.0371
_refine_ls_R_factor_gt 0.0322
_refine_ls_shift/su_max 0.004
_refine_ls_shift/su_mean 0.000
_refine_ls_structure_factor_coef Fsqd
_refine_ls_weighting_details 'calc w=1/[\s^2^(Fo^2^)+(0.0479P)^2^+3.1178P] where P=(Fo^2^+2Fc^2^)/3'
_refine_ls_weighting_scheme calc
_refine_ls_wR_factor_gt 0.0763
_refine_ls_wR_factor_ref 0.0791
_reflns_number_gt 4229
_reflns_number_total 4561
_reflns_threshold_expression >2sigma(I)
_cod_data_source_file b200321j.txt
_cod_data_source_block m295
_cod_original_cell_volume 3515.4(12)
_cod_original_sg_symbol_H-M Pca21
_cod_database_code 7114131

loop_
_symmetry_equiv_pos_as_xyz
'x, y, z'
'-x, -y, z+1/2'
'x+1/2, -y, z'
'-x+1/2, y, z+1/2'

loop_
_atom_site_label
_atom_site_type_symbol
_atom_site_fract_x
_atom_site_fract_y
_atom_site_fract_z
_atom_site_U_iso_or_equiv
_atom_site_adp_type
_atom_site_occupancy
_atom_site_symmetry_multiplicity
_atom_site_calc_flag
_atom_site_refinement_flags
Rh1 Rh 0.69648(2) 0.428290(12) 0.51458(3) 0.01872(8) Uani 1 1 d .
S11 S 0.49663(10) 0.36579(5) 0.38710(12) 0.0303(3) Uani 1 1 d .
O11 O 0.6183(3) 0.36778(15) 0.4154(3) 0.0321(8) Uani 1 1 d .
C11A C 0.4929(4) 0.3420(2) 0.2449(5) 0.0325(11) Uani 1 1 d .
H11A H 0.5253 0.3692 0.1963 0.049 Uiso 1 1 calc R
H11B H 0.4189 0.3360 0.2226 0.049 Uiso 1 1 calc R
H11C H 0.5325 0.3079 0.2391 0.049 Uiso 1 1 calc R
C11B C 0.4477(5) 0.3054(3) 0.4567(5) 0.0468(15) Uani 1 1 d .
H11D H 0.4836 0.2734 0.4266 0.070 Uiso 1 1 calc R
H11E H 0.3709 0.3021 0.4447 0.070 Uiso 1 1 calc R
H11F H 0.4622 0.3082 0.5364 0.070 Uiso 1 1 calc R
S12 S 0.88420(10) 0.33069(6) 0.44546(14) 0.0344(3) Uani 1 1 d .
O12 O 0.8450(2) 0.38363(14) 0.5031(5) 0.0365(8) Uani 1 1 d .
C12A C 0.7939(5) 0.2777(2) 0.4926(5) 0.0398(14) Uani 1 1 d .
H12A H 0.7971 0.2751 0.5737 0.060 Uiso 1 1 calc R
H12B H 0.8149 0.2430 0.4598 0.060 Uiso 1 1 calc R
H12C H 0.7212 0.2866 0.4697 0.060 Uiso 1 1 calc R
C12B C 0.8461(4) 0.3345(2) 0.3007(5) 0.0341(12) Uani 1 1 d .
H12D H 0.7698 0.3420 0.2952 0.051 Uiso 1 1 calc R
H12E H 0.8621 0.3000 0.2641 0.051 Uiso 1 1 calc R
H12F H 0.8860 0.3637 0.2643 0.051 Uiso 1 1 calc R
C11 C 0.5803(4) 0.4894(2) 0.4824(4) 0.0282(12) Uani 1 1 d .
H11 H 0.5687 0.4710 0.4143 0.034 Uiso 1 1 calc R
C12 C 0.5529(4) 0.46177(19) 0.5819(4) 0.0225(9) Uani 1 1 d .
H12 H 0.5254 0.4261 0.5763 0.027 Uiso 1 1 calc R
C13 C 0.5658(5) 0.4867(3) 0.6979(5) 0.0435(14) Uani 1 1 d .
H13A H 0.5238 0.4650 0.7513 0.052 Uiso 1 1 calc R
H13B H 0.5356 0.5238 0.6970 0.052 Uiso 1 1 calc R
C14 C 0.6823(5) 0.4898(3) 0.7394(5) 0.0432(15) Uani 1 1 d .
H14A H 0.6991 0.5280 0.7577 0.052 Uiso 1 1 calc R
H14B H 0.6886 0.4684 0.8085 0.052 Uiso 1 1 calc R
C15 C 0.7641(4) 0.4692(2) 0.6565(5) 0.0310(11) Uani 1 1 d .
H15 H 0.7988 0.4358 0.6715 0.037 Uiso 1 1 calc R
C16 C 0.7913(4) 0.4978(2) 0.5566(5) 0.0303(11) Uani 1 1 d .
H16 H 0.8434 0.4824 0.5090 0.036 Uiso 1 1 calc R
C17 C 0.7408(6) 0.5519(2) 0.5228(6) 0.0492(15) Uani 1 1 d .
H17A H 0.7862 0.5691 0.4658 0.059 Uiso 1 1 calc R
H17B H 0.7396 0.5761 0.5883 0.059 Uiso 1 1 calc R
C18 C 0.6273(5) 0.5470(3) 0.4770(8) 0.064(3) Uani 1 1 d .
H18A H 0.6273 0.5592 0.3988 0.077 Uiso 1 1 calc R
H18B H 0.5805 0.5718 0.5193 0.077 Uiso 1 1 calc R
Rh2 Rh 0.33048(3) 0.082300(12) 0.50572(3) 0.01932(8) Uani 1 1 d .
S21 S 0.52674(10) 0.12639(5) 0.67076(11) 0.0255(2) Uani 1 1 d .
O21 O 0.4091(3) 0.13154(14) 0.6286(3) 0.0304(8) Uani 1 1 d .
C21A C 0.5976(5) 0.1800(3) 0.5994(5) 0.0453(15) Uani 1 1 d .
H21A H 0.5997 0.1721 0.5197 0.068 Uiso 1 1 calc R
H21B H 0.6703 0.1824 0.6282 0.068 Uiso 1 1 calc R
H21C H 0.5610 0.2146 0.6116 0.068 Uiso 1 1 calc R
C21B C 0.5214(4) 0.1567(2) 0.8082(5) 0.0318(11) Uani 1 1 d .
H21D H 0.4935 0.1937 0.8026 0.048 Uiso 1 1 calc R
H21E H 0.5931 0.1577 0.8400 0.048 Uiso 1 1 calc R
H21F H 0.4748 0.1350 0.8560 0.048 Uiso 1 1 calc R
S22 S 0.22367(9) 0.19686(5) 0.57199(11) 0.0231(2) Uani 1 1 d .
O22 O 0.2002(2) 0.13910(13) 0.5242(4) 0.0282(8) Uani 1 1 d .
C22A C 0.1083(4) 0.23532(19) 0.5284(5) 0.0306(11) Uani 1 1 d .
H22A H 0.1083 0.2387 0.4474 0.046 Uiso 1 1 calc R
H22B H 0.1106 0.2715 0.5619 0.046 Uiso 1 1 calc R
H22C H 0.0435 0.2166 0.5523 0.046 Uiso 1 1 calc R
C22B C 0.1933(4) 0.1914(2) 0.7200(5) 0.0313(11) Uani 1 1 d .
H22D H 0.1225 0.1755 0.7295 0.047 Uiso 1 1 calc R
H22E H 0.1949 0.2275 0.7537 0.047 Uiso 1 1 calc R
H22F H 0.2463 0.1682 0.7560 0.047 Uiso 1 1 calc R
C21 C 0.4356(3) 0.01361(18) 0.5210(6) 0.0277(10) Uani 1 1 d .
H21 H 0.4458 0.0233 0.5964 0.033 Uiso 1 1 calc R
C22 C 0.4717(4) 0.0497(2) 0.4363(5) 0.0284(10) Uani 1 1 d .
H22 H 0.5050 0.0823 0.4596 0.034 Uiso 1 1 calc R
C23 C 0.4614(5) 0.0403(3) 0.3103(5) 0.0401(13) Uani 1 1 d .
H23A H 0.5082 0.0099 0.2882 0.048 Uiso 1 1 calc R
H23B H 0.4859 0.0732 0.2705 0.048 Uiso 1 1 calc R
C24 C 0.3448(5) 0.0273(2) 0.2748(5) 0.0386(13) Uani 1 1 d .
H24A H 0.3317 0.0425 0.2000 0.046 Uiso 1 1 calc R
H24B H 0.3358 -0.0125 0.2700 0.046 Uiso 1 1 calc R
C25 C 0.2612(4) 0.0506(2) 0.3571(4) 0.0297(11) Uani 1 1 d .
H25 H 0.2352 0.0861 0.3439 0.036 Uiso 1 1 calc R
C26 C 0.2209(4) 0.0219(2) 0.4514(5) 0.0280(10) Uani 1 1 d .
H26 H 0.1677 0.0392 0.4946 0.034 Uiso 1 1 calc R
C27 C 0.2580(5) -0.03533(19) 0.4884(5) 0.0361(13) Uani 1 1 d .
H27A H 0.2281 -0.0433 0.5626 0.043 Uiso 1 1 calc R
H27B H 0.2294 -0.0626 0.4359 0.043 Uiso 1 1 calc R
C28 C 0.3802(4) -0.0410(2) 0.4934(6) 0.0372(13) Uani 1 1 d .
H28A H 0.4065 -0.0544 0.4211 0.045 Uiso 1 1 calc R
H28B H 0.3992 -0.0681 0.5507 0.045 Uiso 1 1 calc R
B1 B 0.3432(4) 0.3259(2) 0.7481(5) 0.0257(11) Uani 1 1 d .
F1 F 0.4037(3) 0.37256(13) 0.7264(3) 0.0430(8) Uani 1 1 d .
F2 F 0.2652(3) 0.31934(13) 0.6635(3) 0.0385(8) Uani 1 1 d .
F3 F 0.4110(3) 0.27980(13) 0.7485(3) 0.0373(7) Uani 1 1 d .
F4 F 0.2915(3) 0.33021(16) 0.8517(3) 0.0538(10) Uani 1 1 d .
B2 B 0.6384(5) 0.1820(3) 0.2615(6) 0.0319(13) Uani 1 1 d .
F5 F 0.6833(4) 0.23395(18) 0.2577(4) 0.0711(14) Uani 1 1 d .
F6 F 0.6088(3) 0.16727(16) 0.1540(3) 0.0548(10) Uani 1 1 d .
F7 F 0.5484(3) 0.1823(2) 0.3313(4) 0.0714(14) Uani 1 1 d .
F8 F 0.7124(4) 0.1465(2) 0.3058(6) 0.097(2) Uani 1 1 d .

loop_
_atom_site_aniso_label
_atom_site_aniso_U_11
_atom_site_aniso_U_22
_atom_site_aniso_U_33
_atom_site_aniso_U_23
_atom_site_aniso_U_13
_atom_site_aniso_U_12
Rh1 0.01658(14) 0.01824(14) 0.02132(17) -0.00202(17) -0.00139(17) 0.00069(11)
S11 0.0194(5) 0.0333(6) 0.0382(7) -0.0157(6) -0.0045(5) 0.0029(5)
O11 0.0189(16) 0.0347(19) 0.043(2) -0.0195(16) -0.0068(15) 0.0034(14)
C11A 0.035(3) 0.034(3) 0.029(3) 0.000(2) -0.006(2) -0.010(2)
C11B 0.036(3) 0.071(4) 0.033(3) 0.003(3) 0.003(2) -0.012(3)
S12 0.0254(6) 0.0270(6) 0.0510(8) -0.0069(6) -0.0064(6) 0.0076(5)
O12 0.0204(15) 0.0327(17) 0.056(2) -0.017(2) -0.008(2) 0.0089(13)
C12A 0.051(3) 0.028(2) 0.041(4) 0.002(2) -0.008(3) 0.003(2)
C12B 0.029(3) 0.035(3) 0.039(3) -0.001(2) 0.009(2) 0.001(2)
C11 0.025(2) 0.027(2) 0.032(3) 0.0081(19) 0.0017(18) 0.011(2)
C12 0.023(2) 0.016(2) 0.028(2) -0.0033(18) 0.0073(19) 0.0017(18)
C13 0.051(4) 0.049(3) 0.030(3) -0.013(3) 0.003(3) 0.008(3)
C14 0.060(4) 0.052(4) 0.017(3) -0.002(2) -0.006(2) -0.004(3)
C15 0.033(3) 0.025(2) 0.036(3) -0.005(2) -0.016(2) 0.000(2)
C16 0.029(2) 0.028(2) 0.034(3) -0.012(2) 0.001(2) -0.012(2)
C17 0.081(4) 0.027(2) 0.039(3) 0.000(3) -0.011(4) -0.016(3)
C18 0.034(3) 0.037(3) 0.122(8) 0.040(4) 0.030(4) 0.010(3)
Rh2 0.02010(15) 0.01508(14) 0.02279(17) -0.00276(17) 0.00053(18) 0.00148(10)
S21 0.0232(5) 0.0218(5) 0.0314(6) -0.0037(5) -0.0024(5) 0.0025(5)
O21 0.0228(16) 0.0256(17) 0.043(2) -0.0128(16) -0.0078(15) 0.0050(14)
C21A 0.043(3) 0.055(4) 0.037(3) 0.009(3) -0.005(3) -0.022(3)
C21B 0.035(3) 0.028(2) 0.032(3) 0.000(2) -0.005(2) 0.002(2)
S22 0.0235(5) 0.0175(5) 0.0284(6) -0.0030(4) 0.0013(5) 0.0004(4)
O22 0.0180(13) 0.0223(14) 0.044(2) -0.0055(18) -0.0021(16) 0.0044(11)
C22A 0.033(2) 0.023(2) 0.036(3) -0.006(2) -0.005(2) 0.0042(19)
C22B 0.038(3) 0.026(3) 0.030(3) 0.002(2) 0.003(2) 0.003(2)
C21 0.030(2) 0.0217(19) 0.032(3) -0.003(2) -0.003(2) 0.0154(17)
C22 0.024(2) 0.024(2) 0.038(3) -0.006(2) 0.007(2) 0.005(2)
C23 0.044(3) 0.044(3) 0.033(3) -0.002(2) 0.015(2) 0.005(3)
C24 0.053(3) 0.036(3) 0.027(3) -0.006(2) 0.002(3) 0.010(3)
C25 0.037(3) 0.025(2) 0.027(3) -0.006(2) -0.008(2) 0.003(2)
C26 0.026(2) 0.024(2) 0.034(3) -0.011(2) -0.002(2) 0.000(2)
C27 0.049(3) 0.023(2) 0.036(3) 0.000(2) 0.006(2) -0.010(2)
C28 0.048(3) 0.019(2) 0.044(4) -0.001(2) 0.005(3) 0.007(2)
B1 0.024(3) 0.022(2) 0.031(3) 0.002(2) 0.001(2) -0.002(2)
F1 0.0378(17) 0.0317(16) 0.059(2) 0.0090(16) -0.0011(17) -0.0126(14)
F2 0.0335(17) 0.0360(16) 0.046(2) -0.0025(15) -0.0099(15) -0.0023(14)
F3 0.0375(16) 0.0297(16) 0.0446(19) 0.0024(14) -0.0024(14) 0.0079(13)
F4 0.063(2) 0.057(2) 0.042(2) -0.0027(18) 0.0250(19) -0.0011(19)
B2 0.025(3) 0.034(3) 0.037(3) 0.008(3) -0.001(2) -0.003(2)
F5 0.116(4) 0.048(2) 0.050(3) -0.001(2) -0.007(3) -0.037(2)
F6 0.065(3) 0.054(2) 0.046(2) -0.0152(19) -0.0016(19) -0.010(2)
F7 0.044(2) 0.127(4) 0.043(2) 0.006(3) 0.0058(19) -0.007(2)
F8 0.048(3) 0.110(4) 0.134(5) 0.078(4) -0.003(3) 0.022(3)

loop_
_atom_type_symbol
_atom_type_description
_atom_type_scat_dispersion_real
_atom_type_scat_dispersion_imag
_atom_type_scat_source
C C 0.0033 0.0016 'International Tables Vol C Tables 4.2.6.8 and 6.1.1.4'
H H 0.0000 0.0000 'International Tables Vol C Tables 4.2.6.8 and 6.1.1.4'
O O 0.0106 0.0060 'International Tables Vol C Tables 4.2.6.8 and 6.1.1.4'
S S 0.1246 0.1234 'International Tables Vol C Tables 4.2.6.8 and 6.1.1.4'
Cl Cl 0.1484 0.1585 'International Tables Vol C Tables 4.2.6.8 and 6.1.1.4'
Rh Rh -1.1178 0.9187 'International Tables Vol C Tables 4.2.6.8 and 6.1.1.4'
B B 0.0013 0.0007 'International Tables Vol C Tables 4.2.6.8 and 6.1.1.4'
F F 0.0171 0.0103 'International Tables Vol C Tables 4.2.6.8 and 6.1.1.4'

loop_
_geom_angle_atom_site_label_1
_geom_angle_atom_site_label_2
_geom_angle_atom_site_label_3
_geom_angle
C11 Rh1 C12 38.80(19)
C11 Rh1 C16 81.9(2)
C12 Rh1 C16 94.0(2)
C11 Rh1 O11 94.40(18)
C12 Rh1 O11 95.34(16)
C16 Rh1 O11 159.81(19)
C11 Rh1 C15 94.7(2)
C12 Rh1 C15 81.4(2)
C16 Rh1 C15 39.0(2)
O11 Rh1 C15 160.81(19)
C11 Rh1 O12 159.2(2)
C12 Rh1 O12 160.5(2)
C16 Rh1 O12 86.73(17)
O11 Rh1 O12 90.31(14)
C15 Rh1 O12 87.10(19)
O11 S11 C11A 104.0(2)
O11 S11 C11B 104.8(3)
C11A S11 C11B 99.4(3)
S11 O11 Rh1 126.1(2)
S11 C11A H11A 109.5
S11 C11A H11B 109.5
H11A C11A H11B 109.5
S11 C11A H11C 109.5
H11A C11A H11C 109.5
H11B C11A H11C 109.5
S11 C11B H11D 109.5
S11 C11B H11E 109.5
H11D C11B H11E 109.5
S11 C11B H11F 109.5
H11D C11B H11F 109.5
H11E C11B H11F 109.5
O12 S12 C12B 107.6(3)
O12 S12 C12A 105.4(3)
C12B S12 C12A 100.0(3)
S12 O12 Rh1 136.5(2)
S12 C12A H12A 109.5
S12 C12A H12B 109.5
H12A C12A H12B 109.5
S12 C12A H12C 109.5
H12A C12A H12C 109.5
H12B C12A H12C 109.5
S12 C12B H12D 109.5
S12 C12B H12E 109.5
H12D C12B H12E 109.5
S12 C12B H12F 109.5
H12D C12B H12F 109.5
H12E C12B H12F 109.5
C12 C11 C18 124.8(6)
C12 C11 Rh1 70.9(3)
C18 C11 Rh1 113.4(4)
C12 C11 H11 117.6
C18 C11 H11 117.6
Rh1 C11 H11 85.7
C11 C12 C13 123.4(5)
C11 C12 Rh1 70.3(3)
C13 C12 Rh1 114.2(4)
C11 C12 H12 118.3
C13 C12 H12 118.3
Rh1 C12 H12 85.6
C12 C13 C14 114.4(5)
C12 C13 H13A 108.7
C14 C13 H13A 108.7
C12 C13 H13B 108.7
C14 C13 H13B 108.7
H13A C13 H13B 107.6
C15 C14 C13 114.2(5)
C15 C14 H14A 108.7
C13 C14 H14A 108.7
C15 C14 H14B 108.7
C13 C14 H14B 108.7
H14A C14 H14B 107.6
C16 C15 C14 123.2(5)
C16 C15 Rh1 70.1(3)
C14 C15 Rh1 114.2(4)
C16 C15 H15 118.4
C14 C15 H15 118.4
Rh1 C15 H15 85.8
C15 C16 C17 123.4(5)
C15 C16 Rh1 70.9(3)
C17 C16 Rh1 113.7(4)
C15 C16 H16 118.3
C17 C16 H16 118.3
Rh1 C16 H16 85.5
C16 C17 C18 114.5(4)
C16 C17 H17A 108.6
C18 C17 H17A 108.6
C16 C17 H17B 108.6
C18 C17 H17B 108.6
H17A C17 H17B 107.6
C17 C18 C11 114.4(5)
C17 C18 H18A 108.7
C11 C18 H18A 108.7
C17 C18 H18B 108.7
C11 C18 H18B 108.7
H18A C18 H18B 107.6
C22 Rh2 C26 98.9(2)
C22 Rh2 C25 82.6(2)
C26 Rh2 C25 39.1(2)
C22 Rh2 O21 95.79(17)
C26 Rh2 O21 154.32(19)
C25 Rh2 O21 165.42(18)
C22 Rh2 C21 39.0(2)
C26 Rh2 C21 82.71(19)
C25 Rh2 C21 91.9(2)
O21 Rh2 C21 95.93(18)
C22 Rh2 O22 156.70(19)
C26 Rh2 O22 89.72(16)
C25 Rh2 O22 90.86(18)
O21 Rh2 O22 84.92(14)
C21 Rh2 O22 164.23(19)
O21 S21 C21A 104.5(3)
O21 S21 C21B 103.1(2)
C21A S21 C21B 98.6(3)
S21 O21 Rh2 127.5(2)
S21 C21A H21A 109.5
S21 C21A H21B 109.5
H21A C21A H21B 109.5
S21 C21A H21C 109.5
H21A C21A H21C 109.5
H21B C21A H21C 109.5
S21 C21B H21D 109.5
S21 C21B H21E 109.5
H21D C21B H21E 109.5
S21 C21B H21F 109.5
H21D C21B H21F 109.5
H21E C21B H21F 109.5
O22 S22 C22A 102.7(2)
O22 S22 C22B 104.6(3)
C22A S22 C22B 98.9(3)
S22 O22 Rh2 118.98(18)
S22 C22A H22A 109.5
S22 C22A H22B 109.5
H22A C22A H22B 109.5
S22 C22A H22C 109.5
H22A C22A H22C 109.5
H22B C22A H22C 109.5
S22 C22B H22D 109.5
S22 C22B H22E 109.5
H22D C22B H22E 109.5
S22 C22B H22F 109.5
H22D C22B H22F 109.5
H22E C22B H22F 109.5
C22 C21 C28 122.0(5)
C22 C21 Rh2 69.2(3)
C28 C21 Rh2 112.9(3)
C22 C21 H21 119.0
C28 C21 H21 119.0
Rh2 C21 H21 88.0
C21 C22 C23 125.8(5)
C21 C22 Rh2 71.8(3)
C23 C22 Rh2 112.0(4)
C21 C22 H22 117.1
C23 C22 H22 117.1
Rh2 C22 H22 86.0
C22 C23 C24 112.3(5)
C22 C23 H23A 109.1
C24 C23 H23A 109.1
C22 C23 H23B 109.1
C24 C23 H23B 109.1
H23A C23 H23B 107.9
C25 C24 C23 112.5(5)
C25 C24 H24A 109.1
C23 C24 H24A 109.1
C25 C24 H24B 109.1
C23 C24 H24B 109.1
H24A C24 H24B 107.8
C26 C25 C24 124.3(5)
C26 C25 Rh2 70.1(3)
C24 C25 Rh2 113.2(4)
C26 C25 H25 117.9
C24 C25 H25 117.9
Rh2 C25 H25 86.7
C25 C26 C27 124.8(5)
C25 C26 Rh2 70.8(3)
C27 C26 Rh2 110.7(4)
C25 C26 H26 117.6
C27 C26 H26 117.6
Rh2 C26 H26 88.5
C28 C27 C26 113.1(4)
C28 C27 H27A 109.0
C26 C27 H27A 109.0
C28 C27 H27B 109.0
C26 C27 H27B 109.0
H27A C27 H27B 107.8
C27 C28 C21 112.1(4)
C27 C28 H28A 109.2
C21 C28 H28A 109.2
C27 C28 H28B 109.2
C21 C28 H28B 109.2
H28A C28 H28B 107.9
F1 B1 F4 110.6(5)
F1 B1 F3 109.4(4)
F4 B1 F3 109.6(5)
F1 B1 F2 109.4(5)
F4 B1 F2 108.9(4)
F3 B1 F2 109.0(4)
F8 B2 F6 111.9(6)
F8 B2 F5 108.6(5)
F6 B2 F5 108.3(5)
F8 B2 F7 108.3(5)
F6 B2 F7 109.9(5)
F5 B2 F7 109.8(6)

loop_
_geom_bond_atom_site_label_1
_geom_bond_atom_site_label_2
_geom_bond_distance
Rh1 C11 2.092(5)
Rh1 C12 2.101(4)
Rh1 C16 2.106(5)
Rh1 O11 2.107(3)
Rh1 C15 2.117(5)
Rh1 O12 2.128(3)
S11 O11 1.536(3)
S11 C11A 1.775(6)
S11 C11B 1.780(7)
C11A H11A 0.9600
C11A H11B 0.9600
C11A H11C 0.9600
C11B H11D 0.9600
C11B H11E 0.9600
C11B H11F 0.9600
S12 O12 1.528(4)
S12 C12B 1.775(6)
S12 C12A 1.785(6)
C12A H12A 0.9600
C12A H12B 0.9600
C12A H12C 0.9600
C12B H12D 0.9600
C12B H12E 0.9600
C12B H12F 0.9600
C11 C12 1.393(7)
C11 C18 1.510(8)
C11 H11 0.9300
C12 C13 1.504(7)
C12 H12 0.9300
C13 C14 1.519(8)
C13 H13A 0.9700
C13 H13B 0.9700
C14 C15 1.489(8)
C14 H14A 0.9700
C14 H14B 0.9700
C15 C16 1.408(8)
C15 H15 0.9300
C16 C17 1.501(8)
C16 H16 0.9300
C17 C18 1.503(10)
C17 H17A 0.9700
C17 H17B 0.9700
C18 H18A 0.9700
C18 H18B 0.9700
Rh2 C22 2.079(5)
Rh2 C26 2.088(5)
Rh2 C25 2.097(5)
Rh2 O21 2.112(3)
Rh2 C21 2.113(4)
Rh2 O22 2.123(3)
S21 O21 1.537(3)
S21 C21A 1.776(6)
S21 C21B 1.781(6)
C21A H21A 0.9600
C21A H21B 0.9600
C21A H21C 0.9600
C21B H21D 0.9600
C21B H21E 0.9600
C21B H21F 0.9600
S22 O22 1.533(3)
S22 C22A 1.775(5)
S22 C22B 1.792(6)
C22A H22A 0.9600
C22A H22B 0.9600
C22A H22C 0.9600
C22B H22D 0.9600
C22B H22E 0.9600
C22B H22F 0.9600
C21 C22 1.399(8)
C21 C28 1.521(7)
C21 H21 0.9300
C22 C23 1.510(8)
C22 H22 0.9300
C23 C24 1.530(8)
C23 H23A 0.9700
C23 H23B 0.9700
C24 C25 1.524(8)
C24 H24A 0.9700
C24 H24B 0.9700
C25 C26 1.402(8)
C25 H25 0.9300
C26 C27 1.522(7)
C26 H26 0.9300
C27 C28 1.512(8)
C27 H27A 0.9700
C27 H27B 0.9700
C28 H28A 0.9700
C28 H28B 0.9700
B1 F1 1.377(6)
B1 F4 1.383(7)
B1 F3 1.392(6)
B1 F2 1.395(7)
B2 F8 1.356(8)
B2 F6 1.367(8)
B2 F5 1.374(7)
B2 F7 1.381(7)

loop_
_geom_torsion_atom_site_label_1
_geom_torsion_atom_site_label_2
_geom_torsion_atom_site_label_3
_geom_torsion_atom_site_label_4
_geom_torsion
C11A S11 O11 Rh1 142.3(3)
C11B S11 O11 Rh1 -113.9(3)
C11 Rh1 O11 S11 -25.1(3)
C12 Rh1 O11 S11 13.9(3)
C16 Rh1 O11 S11 -103.4(5)
C15 Rh1 O11 S11 93.1(6)
O12 Rh1 O11 S11 175.2(3)
C12B S12 O12 Rh1 51.3(5)
C12A S12 O12 Rh1 -54.7(5)
C11 Rh1 O12 S12 -101.7(6)
C12 Rh1 O12 S12 108.8(6)
C16 Rh1 O12 S12 -158.4(5)
O11 Rh1 O12 S12 1.6(5)
C15 Rh1 O12 S12 162.6(5)
C16 Rh1 C11 C12 -106.9(3)
O11 Rh1 C11 C12 93.0(3)
C15 Rh1 C11 C12 -70.1(3)
O12 Rh1 C11 C12 -164.4(5)
C12 Rh1 C11 C18 120.6(6)
C16 Rh1 C11 C18 13.7(5)
O11 Rh1 C11 C18 -146.4(5)
C15 Rh1 C11 C18 50.5(5)
O12 Rh1 C11 C18 -43.8(8)
C18 C11 C12 C13 0.9(8)
Rh1 C11 C12 C13 106.6(5)
C18 C11 C12 Rh1 -105.7(5)
C16 Rh1 C12 C11 71.7(3)
O11 Rh1 C12 C11 -90.4(3)
C15 Rh1 C12 C11 108.7(3)
O12 Rh1 C12 C11 163.3(4)
C11 Rh1 C12 C13 -118.6(5)
C16 Rh1 C12 C13 -46.9(4)
O11 Rh1 C12 C13 151.0(4)
C15 Rh1 C12 C13 -9.9(4)
O12 Rh1 C12 C13 44.7(7)
C11 C12 C13 C14 -74.2(7)
Rh1 C12 C13 C14 7.3(7)
C12 C13 C14 C15 1.8(8)
C13 C14 C15 C16 71.3(7)
C13 C14 C15 Rh1 -10.0(7)
C11 Rh1 C15 C16 -70.8(3)
C12 Rh1 C15 C16 -107.4(3)
O11 Rh1 C15 C16 171.0(4)
O12 Rh1 C15 C16 88.4(3)
C11 Rh1 C15 C14 47.6(4)
C12 Rh1 C15 C14 11.0(4)
C16 Rh1 C15 C14 118.4(5)
O11 Rh1 C15 C14 -70.6(7)
O12 Rh1 C15 C14 -153.2(4)
C14 C15 C16 C17 -0.3(8)
Rh1 C15 C16 C17 106.3(5)
C14 C15 C16 Rh1 -106.6(5)
C11 Rh1 C16 C15 108.0(3)
C12 Rh1 C16 C15 71.1(3)
O11 Rh1 C16 C15 -171.4(4)
O12 Rh1 C16 C15 -89.4(3)
C11 Rh1 C16 C17 -11.0(4)
C12 Rh1 C16 C17 -47.9(5)
O11 Rh1 C16 C17 69.6(7)
C15 Rh1 C16 C17 -119.0(6)
O12 Rh1 C16 C17 151.6(5)
C15 C16 C17 C18 -75.8(8)
Rh1 C16 C17 C18 6.3(8)
C16 C17 C18 C11 5.1(10)
C12 C11 C18 C17 68.2(8)
Rh1 C11 C18 C17 -14.1(8)
C21A S21 O21 Rh2 101.9(4)
C21B S21 O21 Rh2 -155.4(3)
C22 Rh2 O21 S21 -17.3(3)
C26 Rh2 O21 S21 107.4(4)
C25 Rh2 O21 S21 -100.3(7)
C21 Rh2 O21 S21 21.9(3)
O22 Rh2 O21 S21 -173.9(3)
C22A S22 O22 Rh2 161.2(3)
C22B S22 O22 Rh2 -96.0(3)
C22 Rh2 O22 S22 -71.1(6)
C26 Rh2 O22 S22 176.6(3)
C25 Rh2 O22 S22 -144.3(3)
O21 Rh2 O22 S22 21.7(3)
C21 Rh2 O22 S22 115.5(6)
C26 Rh2 C21 C22 113.9(3)
C25 Rh2 C21 C22 75.8(3)
O21 Rh2 C21 C22 -91.9(3)
O22 Rh2 C21 C22 175.8(6)
C22 Rh2 C21 C28 -117.1(6)
C26 Rh2 C21 C28 -3.2(4)
C25 Rh2 C21 C28 -41.3(5)
O21 Rh2 C21 C28 151.0(4)
O22 Rh2 C21 C28 58.7(10)
C28 C21 C22 C23 0.1(7)
Rh2 C21 C22 C23 -104.5(5)
C28 C21 C22 Rh2 104.6(4)
C26 Rh2 C22 C21 -66.6(4)
C25 Rh2 C22 C21 -102.3(3)
O21 Rh2 C22 C21 92.3(3)
O22 Rh2 C22 C21 -177.1(4)
C26 Rh2 C22 C23 55.5(4)
C25 Rh2 C22 C23 19.7(4)
O21 Rh2 C22 C23 -145.7(4)
C21 Rh2 C22 C23 122.0(6)
O22 Rh2 C22 C23 -55.1(7)
C21 C22 C23 C24 52.9(7)
Rh2 C22 C23 C24 -30.1(6)
C22 C23 C24 C25 25.3(7)
C23 C24 C25 C26 -90.0(6)
C23 C24 C25 Rh2 -9.0(6)
C22 Rh2 C25 C26 113.9(3)
O21 Rh2 C25 C26 -161.4(6)
C21 Rh2 C25 C26 76.0(3)
O22 Rh2 C25 C26 -88.5(3)
C22 Rh2 C25 C24 -5.8(4)
C26 Rh2 C25 C24 -119.7(5)
O21 Rh2 C25 C24 78.9(8)
C21 Rh2 C25 C24 -43.8(4)
O22 Rh2 C25 C24 151.8(4)
C24 C25 C26 C27 2.8(8)
Rh2 C25 C26 C27 -102.3(5)
C24 C25 C26 Rh2 105.1(5)
C22 Rh2 C26 C25 -66.6(3)
O21 Rh2 C26 C25 169.3(3)
C21 Rh2 C26 C25 -102.2(3)
O22 Rh2 C26 C25 91.7(3)
C22 Rh2 C26 C27 54.4(4)
C25 Rh2 C26 C27 121.0(5)
O21 Rh2 C26 C27 -69.7(5)
C21 Rh2 C26 C27 18.8(4)
O22 Rh2 C26 C27 -147.3(4)
C25 C26 C27 C28 48.5(7)
Rh2 C26 C27 C28 -31.9(6)
C26 C27 C28 C21 29.6(7)
C22 C21 C28 C27 -92.4(6)
Rh2 C21 C28 C27 -13.4(6)
